data_4124939
loop_
_publ_author_name
'Conley, Matthew P.'
'Lapadula, Giuseppe'
'Sanders, Kevin'
'Gajan, David'
'Lesage, Anne'
'Del Rosal, Iker'
'Maron, Laurent'
'Lukens, Wayne W.'
'Cop\'eret, Christophe'
'Andersen, Richard A.'

_publ_section_title
;
 The Nature of Secondary Interactions at Electrophilic Metal Sites of
 Molecular and Silica-Supported Organolutetium Complexes from Solid-State
 NMR Spectroscopy.
;
_journal_issue 11
_journal_name_full 'Journal of the American Chemical Society'
_journal_page_first 3831
_journal_page_last 3843
_journal_paper_doi 10.1021/jacs.6b00071
_journal_volume 138
_journal_year 2016
_chemical_formula_moiety '4(C35 H61 Lu O2 Si2)'
_chemical_formula_sum 'C140 H244 Lu4 O8 Si8'
_chemical_formula_weight 2979.94
_space_group_crystal_system triclinic
_space_group_IT_number 2
_space_group_name_Hall '-P 1'
_space_group_name_H-M_alt 'P -1'
_symmetry_space_group_name_Hall '-P 1'
_symmetry_space_group_name_H-M 'P -1'
_atom_sites_solution_hydrogens mixed
_atom_sites_solution_primary heavy
_audit_creation_date 2015-03-25
_audit_creation_method
;
Olex2 1.2
(compiled 2015.01.26 svn.r3150 for OlexSys, GUI svn.r4998)
;
_cell_angle_alpha 69.3403(14)
_cell_angle_beta 77.9753(14)
_cell_angle_gamma 89.5638(14)
_cell_formula_units_Z 1
_cell_length_a 12.6449(10)
_cell_length_b 14.3380(11)
_cell_length_c 22.5972(18)
_cell_measurement_reflns_used 6231
_cell_measurement_temperature 100
_cell_measurement_theta_max 22.683
_cell_measurement_theta_min 2.163
_cell_volume 3739.6(5)
_computing_molecular_graphics 'Olex2 (Dolomanov et al., 2009)'
_computing_publication_material 'Olex2 (Dolomanov et al., 2009)'
_computing_structure_refinement 'ShelXL (Sheldrick, 2008)'
_computing_structure_solution 'XS (Sheldrick, 2008)'
_diffrn_ambient_temperature 100
_diffrn_detector 'Bruker APEX2 area detector'
_diffrn_detector_area_resol_mean 7.9
_diffrn_detector_type 'CCD area detector'
_diffrn_measured_fraction_theta_full 0.991
_diffrn_measured_fraction_theta_max 0.995
_diffrn_measurement_device 'three-circle diffractometer'
_diffrn_measurement_device_type 'Bruker SMART APEX2 area detector'
_diffrn_measurement_method '\w and \f scans'
_diffrn_radiation_monochromator 'mirror optics'
_diffrn_radiation_probe x-ray
_diffrn_radiation_type MoK\a
_diffrn_radiation_wavelength 0.71073
_diffrn_reflns_av_R_equivalents 0.0663
_diffrn_reflns_av_unetI/netI 0.0727
_diffrn_reflns_Laue_measured_fraction_full 0.991
_diffrn_reflns_Laue_measured_fraction_max 0.995
_diffrn_reflns_limit_h_max 15
_diffrn_reflns_limit_h_min -15
_diffrn_reflns_limit_k_max 17
_diffrn_reflns_limit_k_min -17
_diffrn_reflns_limit_l_max 27
_diffrn_reflns_limit_l_min -27
_diffrn_reflns_number 41035
_diffrn_reflns_point_group_measured_fraction_full 0.991
_diffrn_reflns_point_group_measured_fraction_max 0.995
_diffrn_reflns_theta_full 25.242
_diffrn_reflns_theta_max 25.204
_diffrn_reflns_theta_min 0.987
_diffrn_source 'microfocus sealed X-ray tube'
_diffrn_source_type 'Incoatec I\ms'
_exptl_absorpt_coefficient_mu 2.730
_exptl_absorpt_correction_T_max 0.7452
_exptl_absorpt_correction_T_min 0.5867
_exptl_absorpt_correction_type multi-scan
_exptl_absorpt_process_details
;
SADABS-2012/1 (Bruker,2012) was used for absorption correction.
wR2(int) was 0.0766 before and 0.0568 after correction.
The Ratio of minimum to maximum transmission is 0.7873.
The \l/2 correction factor is 0.0015.
;
_exptl_crystal_colour 'clear light colourless'
_exptl_crystal_colour_lustre clear
_exptl_crystal_colour_modifier light
_exptl_crystal_colour_primary colourless
_exptl_crystal_density_diffrn 1.323
_exptl_crystal_description block
_exptl_crystal_F_000 1544
_exptl_crystal_size_max 0.1
_exptl_crystal_size_mid 0.09
_exptl_crystal_size_min 0.07
_refine_diff_density_max 2.140
_refine_diff_density_min -1.292
_refine_diff_density_rms 0.140
_refine_ls_extinction_method none
_refine_ls_goodness_of_fit_ref 0.990
_refine_ls_hydrogen_treatment mixed
_refine_ls_matrix_type full
_refine_ls_number_parameters 799
_refine_ls_number_reflns 13408
_refine_ls_number_restraints 24
_refine_ls_restrained_S_all 0.989
_refine_ls_R_factor_all 0.0665
_refine_ls_R_factor_gt 0.0427
_refine_ls_shift/su_max 0.001
_refine_ls_shift/su_mean 0.000
_refine_ls_structure_factor_coef Fsqd
_refine_ls_weighting_details 'w=1/[\s^2^(Fo^2^)+(0.0465P)^2^] where P=(Fo^2^+2Fc^2^)/3'
_refine_ls_weighting_scheme calc
_refine_ls_wR_factor_gt 0.0899
_refine_ls_wR_factor_ref 0.0989
_reflns_Friedel_coverage 0.000
_reflns_number_gt 10096
_reflns_number_total 13408
_reflns_threshold_expression 'I > 2\s(I)'
_cod_data_source_file ja6b00071_si_003.cif
_cod_data_source_block mpc040_0m
_cod_depositor_comments 'Adding full bibliography for 4124937--4124939.cif.'
_cod_database_code 4124939
_shelxl_version_number 2014-3
_shelx_space_group_comment
;
The symmetry employed for this shelxl refinement is uniquely defined
by the following loop, which should always be used as a source of
symmetry information in preference to the above space-group names.
They are only intended as comments.
;
_olex2_refinement_description
;
1. Fixed Uiso
 At 1.2 times of:
  All C(H) groups
 At 1.5 times of:
  All C(H,H,H) groups
2. Restrained distances
 H2AA-C2A
 0.9 with sigma of 0.01
 H2AB-C2A
 0.9 with sigma of 0.01
 H2AC-C2A
 0.9 with sigma of 0.01
 H34A-C34A
 0.9 with sigma of 0.01
 H34C-C34A
 0.9 with sigma of 0.01
 H34B-C34A
 0.9 with sigma of 0.01
 H33A-C33B
 0.9 with sigma of 0.01
 C33B-H33B
 0.9 with sigma of 0.01
 H33C-C33B
 0.9 with sigma of 0.01
 C2B-H2BA
 0.9 with sigma of 0.01
 H2BC-C2B
 0.9 with sigma of 0.01
 H2BB-C2B
 0.9 with sigma of 0.01
 C33B-H33A
 0.9 with sigma of 0.01
 H33C-C33B
 0.9 with sigma of 0.01
 H33B-C33B
 0.9 with sigma of 0.01
 H2AB-C2A
 0.9 with sigma of 0.01
 H2AC-C2A
 0.9 with sigma of 0.01
 H2AA-C2A
 0.9 with sigma of 0.01
 C34A-H34A
 0.9 with sigma of 0.01
 H34C-C34A
 0.9 with sigma of 0.01
 H34B-C34A
 0.9 with sigma of 0.01
 H33A-C33B
 0.9 with sigma of 0.02
 H33B-C33B
 0.9 with sigma of 0.02
 H33C-C33B
 0.9 with sigma of 0.02
3. Uiso/Uaniso restraints and constraints
Uiso(H33A) = Uiso(H33C) = Uiso(H33B)
4.a Ternary CH refined with riding coordinates:
 C1A(H1A), C1B(H1B)
4.b Aromatic/amide H refined with riding coordinates:
 C29A(H29A), C28A(H28A), C26B(H26D), C30A(H30A), C10B(H10B), C25B(H25D),
 C11B(H11B), C12A(H12A), C12B(H12B), C24B(H24B), C10A(H10A), C11A(H11A)
4.c Idealised Me refined as rotating group:
 C21B(H21D,H21E,H21F), C17B(H17D,H17E,H17F), C7A(H7AA,H7AB,H7AC), C16B(H16D,
 H16E,H16F), C3A(H3AA,H3AB,H3AC), C7B(H7BA,H7BB,H7BC), C27A(H27A,H27B,H27C),
 C16A(H16A,H16B,H16C), C6B(H6BA,H6BB,H6BC), C15B(H15D,H15E,H15F), C20A(H20A,
 H20B,H20C), C4B(H4BA,H4BB,H4BC), C30B(H30B,H30C,H30D), C29B(H29B,H29C,H29D),
 C20B(H20D,H20E,H20F), C18B(H18A,H18B,H18C), C25A(H25A,H25B,H25C), C4A(H4AA,
 H4AB,H4AC), C37A(H37A,H37B,H37C), C31B(H31A,H31B,H31C), C17A(H17A,H17B,H17C),
 C6A(H6AA,H6AB,H6AC), C19A(H19A,H19B,H19C), C34B(H34D,H34E,H34F), C38A(H38A,
 H38B,H38C), C35B(H35A,H35B,H35C), C5B(H5BA,H5BB,H5BC), C3B(H3BA,H3BB,H3BC),
 C21A(H21A,H21B,H21C), C15A(H15A,H15B,H15C), C26A(H26A,H26B,H26C), C5A(H5AA,
 H5AB,H5AC)
;
_olex2_submission_special_instructions 'No special instructions were received'

loop_
_space_group_symop_operation_xyz
'x, y, z'
'-x, -y, -z'

loop_
_atom_site_label
_atom_site_type_symbol
_atom_site_fract_x
_atom_site_fract_y
_atom_site_fract_z
_atom_site_U_iso_or_equiv
_atom_site_adp_type
_atom_site_occupancy
_atom_site_site_symmetry_order
_atom_site_calc_flag
_atom_site_refinement_flags_posn
Lu1A Lu 0.04883(2) 0.00223(2) 0.25981(2) 0.01858(8) Uani 1 1 d .
Lu1B Lu 0.55131(2) 0.52114(2) 0.26633(2) 0.01878(8) Uani 1 1 d .
Si2A Si 0.14253(13) -0.17828(12) 0.34604(8) 0.0223(4) Uani 1 1 d .
Si1B Si 0.68611(14) 0.36606(13) 0.39353(8) 0.0238(4) Uani 1 1 d .
Si2B Si 0.64087(14) 0.59918(13) 0.35694(9) 0.0251(4) Uani 1 1 d .
Si1A Si 0.18769(15) 0.01084(13) 0.38586(9) 0.0287(4) Uani 1 1 d .
O1B O 0.3937(3) 0.5442(3) 0.26456(18) 0.0200(9) Uani 1 1 d .
O1A O -0.1080(3) -0.0210(3) 0.25851(18) 0.0207(9) Uani 1 1 d .
O2A O 0.1577(3) 0.1001(3) 0.18673(19) 0.0208(9) Uani 1 1 d .
O2B O 0.6633(3) 0.5072(3) 0.19342(19) 0.0215(9) Uani 1 1 d .
C1A C 0.1017(5) -0.0621(4) 0.3585(3) 0.0249(14) Uani 1 1 d .
H1A H 0.0326 -0.0812 0.3923 0.030 Uiso 1 1 calc R
C23A C 0.3016(5) 0.1791(4) 0.0965(3) 0.0206(13) Uani 1 1 d .
C27B C 0.7943(5) 0.5440(4) 0.0942(3) 0.0212(13) Uani 1 1 d .
C14A C -0.2671(5) -0.0583(5) 0.3797(3) 0.0273(15) Uani 1 1 d .
C14B C 0.2345(5) 0.4453(5) 0.3841(3) 0.0269(15) Uani 1 1 d .
C23B C 0.6816(5) 0.3852(4) 0.1433(3) 0.0194(13) Uani 1 1 d .
C32A C 0.2112(5) 0.1865(4) 0.1436(3) 0.0194(13) Uani 1 1 d .
C1B C 0.6000(5) 0.4715(4) 0.3657(3) 0.0221(13) Uani 1 1 d .
H1B H 0.5300 0.4531 0.3987 0.027 Uiso 1 1 calc R
C21B C 0.4201(5) 0.5788(5) 0.1214(3) 0.0285(15) Uani 1 1 d .
H21D H 0.4603 0.5487 0.1554 0.043 Uiso 1 1 calc GR
H21E H 0.4714 0.6113 0.0799 0.043 Uiso 1 1 calc GR
H21F H 0.3744 0.5268 0.1182 0.043 Uiso 1 1 calc GR
C31A C 0.1799(5) 0.2781(4) 0.1465(3) 0.0180(12) Uani 1 1 d .
C22B C 0.7119(4) 0.4788(4) 0.1444(3) 0.0184(13) Uani 1 1 d .
C17B C 0.2984(5) 0.3560(4) 0.3777(3) 0.0306(15) Uani 1 1 d .
H17D H 0.2564 0.3158 0.3622 0.046 Uiso 1 1 calc GR
H17E H 0.3115 0.3147 0.4201 0.046 Uiso 1 1 calc GR
H17F H 0.3679 0.3807 0.3468 0.046 Uiso 1 1 calc GR
C24A C 0.3378(5) 0.0786(5) 0.0941(3) 0.0262(14) Uani 1 1 d .
C9B C 0.2059(5) 0.5078(4) 0.3189(3) 0.0198(13) Uani 1 1 d .
C13A C -0.2944(5) -0.0482(4) 0.3142(3) 0.0250(14) Uani 1 1 d .
C13B C 0.2610(5) 0.6068(4) 0.2014(3) 0.0213(13) Uani 1 1 d .
C28B C 0.8282(5) 0.6459(4) 0.0963(3) 0.0244(14) Uani 1 1 d .
C8A C -0.2135(4) -0.0291(4) 0.2562(3) 0.0194(13) Uani 1 1 d .
C29A C 0.3265(5) 0.3597(5) 0.0539(3) 0.0296(15) Uani 1 1 d .
H29A H 0.3649 0.4194 0.0228 0.036 Uiso 1 1 calc R
C28A C 0.3576(5) 0.2679(4) 0.0527(3) 0.0244(14) Uani 1 1 d .
H28A H 0.4191 0.2652 0.0211 0.029 Uiso 1 1 calc R
C7A C 0.1035(6) 0.0995(5) 0.4168(3) 0.0396(18) Uani 1 1 d .
H7AA H 0.0877 0.1550 0.3801 0.059 Uiso 1 1 calc GR
H7AB H 0.1435 0.1257 0.4410 0.059 Uiso 1 1 calc GR
H7AC H 0.0354 0.0641 0.4454 0.059 Uiso 1 1 calc GR
C8B C 0.2885(4) 0.5536(4) 0.2619(3) 0.0185(13) Uani 1 1 d .
C16B C 0.1313(5) 0.3997(5) 0.4374(3) 0.0376(17) Uani 1 1 d .
H16D H 0.0893 0.3560 0.4244 0.056 Uiso 1 1 calc GR
H16E H 0.0873 0.4534 0.4437 0.056 Uiso 1 1 calc GR
H16F H 0.1519 0.3606 0.4781 0.056 Uiso 1 1 calc GR
C9A C -0.2411(5) -0.0155(4) 0.1970(3) 0.0227(13) Uani 1 1 d .
C34A C 0.0166(5) 0.2057(4) 0.2462(3) 0.0240(14) Uani 1 1 d D
C26B C 0.8446(5) 0.5140(5) 0.0440(3) 0.0268(14) Uani 1 1 d .
H26D H 0.8996 0.5573 0.0101 0.032 Uiso 1 1 calc R
C3A C 0.0622(5) -0.2927(4) 0.4068(3) 0.0267(14) Uani 1 1 d .
H3AA H 0.0780 -0.3045 0.4494 0.040 Uiso 1 1 calc GR
H3AB H 0.0816 -0.3502 0.3939 0.040 Uiso 1 1 calc GR
H3AC H -0.0153 -0.2838 0.4091 0.040 Uiso 1 1 calc GR
C33B C 0.5276(6) 0.3339(5) 0.2490(3) 0.0294(16) Uani 1 1 d D
C7B C 0.8030(5) 0.3680(5) 0.3265(3) 0.0325(16) Uani 1 1 d .
H7BA H 0.7760 0.3723 0.2881 0.049 Uiso 1 1 calc GR
H7BB H 0.8406 0.3066 0.3405 0.049 Uiso 1 1 calc GR
H7BC H 0.8534 0.4260 0.3160 0.049 Uiso 1 1 calc GR
C27A C 0.3688(5) 0.0168(4) 0.1574(3) 0.0263(14) Uani 1 1 d .
H27A H 0.4318 0.0503 0.1624 0.039 Uiso 1 1 calc GR
H27B H 0.3867 -0.0495 0.1568 0.039 Uiso 1 1 calc GR
H27C H 0.3078 0.0098 0.1938 0.039 Uiso 1 1 calc GR
C16A C -0.2011(5) -0.1494(5) 0.4027(3) 0.0294(15) Uani 1 1 d .
H16A H -0.2466 -0.2107 0.4137 0.044 Uiso 1 1 calc GR
H16B H -0.1763 -0.1498 0.4411 0.044 Uiso 1 1 calc GR
H16C H -0.1382 -0.1459 0.3681 0.044 Uiso 1 1 calc GR
C30A C 0.2397(5) 0.3641(4) 0.1005(3) 0.0232(14) Uani 1 1 d .
H30A H 0.2195 0.4276 0.1015 0.028 Uiso 1 1 calc R
C6B C 0.6008(5) 0.2461(5) 0.4214(3) 0.0348(16) Uani 1 1 d .
H6BA H 0.5354 0.2480 0.4529 0.052 Uiso 1 1 calc GR
H6BB H 0.6422 0.1903 0.4417 0.052 Uiso 1 1 calc GR
H6BC H 0.5802 0.2373 0.3841 0.052 Uiso 1 1 calc GR
C10B C 0.0996(5) 0.5219(5) 0.3142(3) 0.0276(15) Uani 1 1 d .
H10B H 0.0438 0.4937 0.3520 0.033 Uiso 1 1 calc R
C36A C 0.0887(5) 0.2971(4) 0.1972(3) 0.0234(14) Uani 1 1 d .
C15B C 0.2957(5) 0.5106(5) 0.4076(3) 0.0283(15) Uani 1 1 d .
H15D H 0.3181 0.4691 0.4471 0.043 Uiso 1 1 calc GR
H15E H 0.2486 0.5606 0.4169 0.043 Uiso 1 1 calc GR
H15F H 0.3599 0.5444 0.3740 0.043 Uiso 1 1 calc GR
C25B C 0.8163(5) 0.4218(5) 0.0421(3) 0.0323(16) Uani 1 1 d .
H25D H 0.8517 0.4019 0.0075 0.039 Uiso 1 1 calc R
C11B C 0.0716(5) 0.5755(5) 0.2565(3) 0.0268(15) Uani 1 1 d .
H11B H -0.0026 0.5835 0.2549 0.032 Uiso 1 1 calc R
C12A C -0.4020(5) -0.0585(4) 0.3100(3) 0.0292(15) Uani 1 1 d .
H12A H -0.4576 -0.0741 0.3482 0.035 Uiso 1 1 calc R
C20A C -0.0883(5) 0.1088(5) 0.1172(3) 0.0308(15) Uani 1 1 d .
H20A H -0.1373 0.1616 0.1187 0.046 Uiso 1 1 calc GR
H20B H -0.0413 0.1278 0.0738 0.046 Uiso 1 1 calc GR
H20C H -0.0437 0.0995 0.1492 0.046 Uiso 1 1 calc GR
C4B C 0.5601(5) 0.6430(5) 0.4194(3) 0.0320(16) Uani 1 1 d .
H4BA H 0.5778 0.7147 0.4076 0.048 Uiso 1 1 calc GR
H4BB H 0.5772 0.6063 0.4615 0.048 Uiso 1 1 calc GR
H4BC H 0.4827 0.6313 0.4221 0.048 Uiso 1 1 calc GR
C19B C 0.3489(5) 0.6567(4) 0.1383(3) 0.0255(14) Uani 1 1 d .
C30B C 0.8762(5) 0.6286(4) 0.1560(3) 0.0274(15) Uani 1 1 d .
H30B H 0.8212 0.5934 0.1953 0.041 Uiso 1 1 calc GR
H30C H 0.8993 0.6931 0.1568 0.041 Uiso 1 1 calc GR
H30D H 0.9388 0.5882 0.1539 0.041 Uiso 1 1 calc GR
C12B C 0.1512(5) 0.6174(4) 0.2011(3) 0.0226(13) Uani 1 1 d .
H12B H 0.1310 0.6545 0.1616 0.027 Uiso 1 1 calc R
C18A C -0.1549(5) 0.0111(4) 0.1327(3) 0.0277(15) Uani 1 1 d .
C32B C 0.5985(5) 0.3038(4) 0.1957(3) 0.0274(15) Uani 1 1 d .
C29B C 0.7322(5) 0.7125(4) 0.0950(3) 0.0264(14) Uani 1 1 d .
H29B H 0.7129 0.7318 0.0527 0.040 Uiso 1 1 calc GR
H29C H 0.7527 0.7726 0.1024 0.040 Uiso 1 1 calc GR
H29D H 0.6699 0.6756 0.1291 0.040 Uiso 1 1 calc GR
C20B C 0.2970(6) 0.7074(5) 0.0806(3) 0.0383(17) Uani 1 1 d .
H20D H 0.3539 0.7400 0.0417 0.057 Uiso 1 1 calc GR
H20E H 0.2497 0.7575 0.0896 0.057 Uiso 1 1 calc GR
H20F H 0.2542 0.6572 0.0735 0.057 Uiso 1 1 calc GR
C18B C 0.4162(5) 0.7381(5) 0.1461(3) 0.0301(15) Uani 1 1 d .
H18A H 0.4513 0.7083 0.1826 0.045 Uiso 1 1 calc GR
H18B H 0.3687 0.7886 0.1544 0.045 Uiso 1 1 calc GR
H18C H 0.4716 0.7697 0.1063 0.045 Uiso 1 1 calc GR
C2A C 0.1100(6) -0.1735(5) 0.2659(3) 0.0274(15) Uani 1 1 d D
C25A C 0.2475(6) 0.0220(5) 0.0805(3) 0.0370(17) Uani 1 1 d .
H25A H 0.1806 0.0150 0.1132 0.056 Uiso 1 1 calc GR
H25B H 0.2699 -0.0444 0.0824 0.056 Uiso 1 1 calc GR
H25C H 0.2349 0.0595 0.0373 0.056 Uiso 1 1 calc GR
C24B C 0.7360(5) 0.3593(5) 0.0913(3) 0.0287(15) Uani 1 1 d .
H24B H 0.7169 0.2964 0.0898 0.034 Uiso 1 1 calc R
C10A C -0.3513(5) -0.0261(4) 0.1972(3) 0.0320(16) Uani 1 1 d .
H10A H -0.3723 -0.0188 0.1579 0.038 Uiso 1 1 calc R
C4A C 0.2893(5) -0.1992(5) 0.3344(3) 0.0341(16) Uani 1 1 d .
H4AA H 0.3313 -0.1371 0.3048 0.051 Uiso 1 1 calc GR
H4AB H 0.3038 -0.2516 0.3159 0.051 Uiso 1 1 calc GR
H4AC H 0.3103 -0.2198 0.3763 0.051 Uiso 1 1 calc GR
C37A C 0.1391(6) 0.3434(5) 0.2376(3) 0.0382(18) Uani 1 1 d .
H37A H 0.1896 0.2981 0.2588 0.057 Uiso 1 1 calc GR
H37B H 0.0817 0.3541 0.2706 0.057 Uiso 1 1 calc GR
H37C H 0.1783 0.4075 0.2092 0.057 Uiso 1 1 calc GR
C11A C -0.4292(5) -0.0470(5) 0.2532(3) 0.0399(18) Uani 1 1 d .
H11A H -0.5034 -0.0534 0.2521 0.048 Uiso 1 1 calc R
C31B C 0.9166(6) 0.7050(5) 0.0364(3) 0.0395(18) Uani 1 1 d .
H31A H 0.9824 0.6684 0.0364 0.059 Uiso 1 1 calc GR
H31B H 0.9327 0.7708 0.0377 0.059 Uiso 1 1 calc GR
H31C H 0.8908 0.7132 -0.0031 0.059 Uiso 1 1 calc GR
C17A C -0.2041(5) 0.0377(5) 0.3732(3) 0.0356(17) Uani 1 1 d .
H17A H -0.1346 0.0469 0.3422 0.053 Uiso 1 1 calc GR
H17B H -0.1911 0.0320 0.4156 0.053 Uiso 1 1 calc GR
H17C H -0.2467 0.0953 0.3577 0.053 Uiso 1 1 calc GR
C2B C 0.6089(6) 0.6869(5) 0.2774(3) 0.0297(15) Uani 1 1 d D
C6A C 0.3007(6) 0.0852(5) 0.3196(3) 0.0386(18) Uani 1 1 d .
H6AA H 0.3495 0.0401 0.3053 0.058 Uiso 1 1 calc GR
H6AB H 0.3409 0.1265 0.3352 0.058 Uiso 1 1 calc GR
H6AC H 0.2716 0.1283 0.2831 0.058 Uiso 1 1 calc GR
C19A C -0.0801(5) -0.0742(5) 0.1360(3) 0.0372(17) Uani 1 1 d .
H19A H -0.0434 -0.0852 0.1718 0.056 Uiso 1 1 calc GR
H19B H -0.0261 -0.0567 0.0951 0.056 Uiso 1 1 calc GR
H19C H -0.1231 -0.1354 0.1432 0.056 Uiso 1 1 calc GR
C34B C 0.5206(6) 0.2661(6) 0.1645(3) 0.0437(19) Uani 1 1 d .
H34D H 0.4842 0.3223 0.1397 0.066 Uiso 1 1 calc GR
H34E H 0.4664 0.2169 0.1984 0.066 Uiso 1 1 calc GR
H34F H 0.5612 0.2347 0.1355 0.066 Uiso 1 1 calc GR
C38A C 0.0110(5) 0.3685(5) 0.1625(3) 0.0390(18) Uani 1 1 d .
H38A H 0.0515 0.4314 0.1330 0.059 Uiso 1 1 calc GR
H38B H -0.0458 0.3818 0.1946 0.059 Uiso 1 1 calc GR
H38C H -0.0221 0.3377 0.1376 0.059 Uiso 1 1 calc GR
C35B C 0.6612(6) 0.2174(5) 0.2313(3) 0.0388(17) Uani 1 1 d .
H35A H 0.7012 0.1887 0.2005 0.058 Uiso 1 1 calc GR
H35B H 0.6102 0.1658 0.2657 0.058 Uiso 1 1 calc GR
H35C H 0.7123 0.2424 0.2503 0.058 Uiso 1 1 calc GR
C5B C 0.7456(6) 0.3634(6) 0.4629(3) 0.0431(19) Uani 1 1 d .
H5BA H 0.7989 0.4205 0.4488 0.065 Uiso 1 1 calc GR
H5BB H 0.7812 0.3011 0.4781 0.065 Uiso 1 1 calc GR
H5BC H 0.6879 0.3673 0.4983 0.065 Uiso 1 1 calc GR
C3B C 0.7892(5) 0.6290(6) 0.3452(4) 0.0433(19) Uani 1 1 d .
H3BA H 0.8299 0.6044 0.3124 0.065 Uiso 1 1 calc GR
H3BB H 0.8116 0.5966 0.3862 0.065 Uiso 1 1 calc GR
H3BC H 0.8040 0.7015 0.3307 0.065 Uiso 1 1 calc GR
C21A C -0.2072(6) 0.0252(6) 0.0747(3) 0.0427(18) Uani 1 1 d .
H21A H -0.2520 -0.0355 0.0829 0.064 Uiso 1 1 calc GR
H21B H -0.1504 0.0379 0.0354 0.064 Uiso 1 1 calc GR
H21C H -0.2527 0.0820 0.0688 0.064 Uiso 1 1 calc GR
C15A C -0.3699(6) -0.0721(5) 0.4332(3) 0.0415(18) Uani 1 1 d .
H15A H -0.4120 -0.0133 0.4210 0.062 Uiso 1 1 calc GR
H15B H -0.3493 -0.0802 0.4741 0.062 Uiso 1 1 calc GR
H15C H -0.4139 -0.1317 0.4385 0.062 Uiso 1 1 calc GR
C26A C 0.4373(6) 0.0885(5) 0.0403(3) 0.049(2) Uani 1 1 d .
H26A H 0.4194 0.1228 -0.0019 0.074 Uiso 1 1 calc GR
H26B H 0.4602 0.0219 0.0431 0.074 Uiso 1 1 calc GR
H26C H 0.4963 0.1273 0.0451 0.074 Uiso 1 1 calc GR
C5A C 0.2487(7) -0.0667(6) 0.4534(4) 0.053(2) Uani 1 1 d .
H5AA H 0.1911 -0.1067 0.4899 0.080 Uiso 1 1 calc GR
H5AB H 0.2893 -0.0232 0.4672 0.080 Uiso 1 1 calc GR
H5AC H 0.2978 -0.1113 0.4387 0.080 Uiso 1 1 calc GR
H33A H 0.556(4) 0.355(4) 0.276(2) 0.026(9) Uiso 1 1 d D
H34A H 0.054(4) 0.160(3) 0.271(3) 0.04(2) Uiso 1 1 d D
H34B H -0.038(3) 0.226(4) 0.271(3) 0.037(19) Uiso 1 1 d D
H33B H 0.483(4) 0.381(3) 0.234(3) 0.026(9) Uiso 1 1 d D
H33C H 0.479(3) 0.282(3) 0.271(2) 0.026(9) Uiso 1 1 d D
H34C H -0.019(4) 0.173(4) 0.228(3) 0.034(19) Uiso 1 1 d D
H2AA H 0.140(4) -0.127(3) 0.2272(13) 0.026(17) Uiso 1 1 d D
H2AB H 0.0396(18) -0.172(6) 0.264(4) 0.06(2) Uiso 1 1 d D
H2AC H 0.127(6) -0.226(3) 0.254(3) 0.06(3) Uiso 1 1 d D
H2BA H 0.5386(17) 0.683(5) 0.276(3) 0.04(2) Uiso 1 1 d D
H2BB H 0.624(5) 0.748(2) 0.278(3) 0.04(2) Uiso 1 1 d D
H2BC H 0.641(6) 0.669(6) 0.244(3) 0.08(3) Uiso 1 1 d D

loop_
_atom_site_aniso_label
_atom_site_aniso_U_11
_atom_site_aniso_U_22
_atom_site_aniso_U_33
_atom_site_aniso_U_23
_atom_site_aniso_U_13
_atom_site_aniso_U_12
Lu1A 0.01564(15) 0.01705(14) 0.02057(15) -0.00438(11) -0.00275(11) -0.00320(10)
Lu1B 0.01547(15) 0.02022(14) 0.02016(15) -0.00690(12) -0.00343(11) 0.00001(11)
Si2A 0.0205(9) 0.0186(9) 0.0223(9) -0.0014(7) -0.0035(7) -0.0031(7)
Si1B 0.0219(9) 0.0283(9) 0.0215(9) -0.0092(8) -0.0049(7) 0.0059(7)
Si2B 0.0204(9) 0.0313(10) 0.0277(10) -0.0160(8) -0.0048(8) 0.0014(8)
Si1A 0.0340(11) 0.0267(10) 0.0246(10) -0.0076(8) -0.0075(8) -0.0077(8)
O1B 0.017(2) 0.021(2) 0.022(2) -0.0063(18) -0.0051(17) -0.0008(17)
O1A 0.020(2) 0.019(2) 0.024(2) -0.0081(18) -0.0053(18) -0.0031(17)
O2A 0.022(2) 0.013(2) 0.025(2) -0.0039(18) -0.0044(18) -0.0041(17)
O2B 0.020(2) 0.020(2) 0.024(2) -0.0089(19) -0.0037(18) 0.0010(17)
C1A 0.023(4) 0.023(3) 0.024(3) -0.005(3) 0.000(3) -0.010(3)
C23A 0.024(3) 0.022(3) 0.016(3) -0.004(3) -0.010(3) -0.001(3)
C27B 0.022(3) 0.021(3) 0.020(3) -0.006(3) -0.006(3) 0.002(3)
C14A 0.019(3) 0.024(3) 0.033(4) -0.009(3) 0.005(3) -0.005(3)
C14B 0.026(4) 0.026(3) 0.026(4) -0.008(3) 0.000(3) 0.001(3)
C23B 0.020(3) 0.017(3) 0.022(3) -0.005(3) -0.009(3) 0.004(2)
C32A 0.016(3) 0.022(3) 0.018(3) -0.003(3) -0.005(2) -0.006(2)
C1B 0.016(3) 0.027(3) 0.023(3) -0.012(3) 0.002(3) 0.001(3)
C21B 0.026(4) 0.029(4) 0.025(4) -0.008(3) 0.003(3) -0.006(3)
C31A 0.018(3) 0.015(3) 0.022(3) -0.006(3) -0.008(3) -0.001(2)
C22B 0.015(3) 0.023(3) 0.020(3) -0.008(3) -0.007(2) 0.005(2)
C17B 0.032(4) 0.023(3) 0.031(4) -0.005(3) -0.005(3) 0.001(3)
C24A 0.029(4) 0.025(3) 0.025(3) -0.013(3) 0.000(3) 0.000(3)
C9B 0.015(3) 0.021(3) 0.025(3) -0.013(3) -0.001(3) -0.002(2)
C13A 0.018(3) 0.017(3) 0.033(4) -0.005(3) 0.001(3) 0.000(3)
C13B 0.022(3) 0.016(3) 0.025(3) -0.007(3) -0.004(3) 0.001(3)
C28B 0.026(4) 0.026(3) 0.020(3) -0.008(3) -0.004(3) 0.001(3)
C8A 0.015(3) 0.014(3) 0.028(3) -0.006(3) -0.006(3) 0.001(2)
C29A 0.030(4) 0.024(3) 0.028(4) -0.002(3) -0.004(3) -0.006(3)
C28A 0.021(3) 0.028(3) 0.021(3) -0.006(3) -0.003(3) -0.002(3)
C7A 0.051(5) 0.034(4) 0.030(4) -0.011(3) -0.001(3) -0.014(3)
C8B 0.015(3) 0.017(3) 0.028(3) -0.013(3) -0.004(3) 0.001(2)
C16B 0.032(4) 0.039(4) 0.029(4) -0.004(3) 0.007(3) -0.003(3)
C9A 0.021(3) 0.017(3) 0.028(3) -0.006(3) -0.004(3) -0.003(3)
C34A 0.024(4) 0.014(3) 0.032(4) -0.010(3) 0.000(3) 0.000(3)
C26B 0.022(4) 0.031(4) 0.025(4) -0.009(3) -0.001(3) 0.004(3)
C3A 0.023(4) 0.022(3) 0.030(4) -0.004(3) -0.003(3) -0.002(3)
C33B 0.037(4) 0.012(3) 0.032(4) -0.004(3) 0.000(3) -0.008(3)
C7B 0.023(4) 0.036(4) 0.037(4) -0.015(3) 0.001(3) 0.007(3)
C27A 0.019(3) 0.022(3) 0.036(4) -0.010(3) 0.000(3) 0.001(3)
C16A 0.032(4) 0.028(4) 0.022(4) -0.003(3) -0.004(3) -0.006(3)
C30A 0.028(4) 0.018(3) 0.021(3) -0.004(3) -0.004(3) -0.006(3)
C6B 0.029(4) 0.035(4) 0.030(4) -0.001(3) -0.002(3) -0.001(3)
C10B 0.019(3) 0.030(4) 0.033(4) -0.015(3) 0.003(3) -0.006(3)
C36A 0.027(4) 0.015(3) 0.026(3) -0.006(3) -0.002(3) -0.001(3)
C15B 0.032(4) 0.032(4) 0.022(3) -0.009(3) -0.008(3) 0.008(3)
C25B 0.037(4) 0.041(4) 0.026(4) -0.019(3) -0.010(3) 0.014(3)
C11B 0.017(3) 0.031(4) 0.038(4) -0.017(3) -0.008(3) 0.003(3)
C12A 0.017(3) 0.018(3) 0.037(4) 0.004(3) 0.000(3) -0.001(3)
C20A 0.029(4) 0.031(4) 0.029(4) -0.010(3) 0.000(3) -0.005(3)
C4B 0.030(4) 0.039(4) 0.033(4) -0.018(3) -0.009(3) 0.006(3)
C19B 0.022(3) 0.025(3) 0.026(4) -0.002(3) -0.009(3) -0.005(3)
C30B 0.025(4) 0.024(3) 0.033(4) -0.010(3) -0.006(3) -0.006(3)
C12B 0.021(3) 0.025(3) 0.025(3) -0.010(3) -0.010(3) 0.003(3)
C18A 0.030(4) 0.024(3) 0.031(4) -0.012(3) -0.006(3) 0.001(3)
C32B 0.032(4) 0.019(3) 0.032(4) -0.009(3) -0.008(3) -0.001(3)
C29B 0.031(4) 0.023(3) 0.023(3) -0.004(3) -0.008(3) 0.005(3)
C20B 0.035(4) 0.039(4) 0.030(4) -0.002(3) -0.004(3) -0.010(3)
C18B 0.031(4) 0.024(3) 0.029(4) -0.002(3) -0.009(3) -0.006(3)
C2A 0.029(4) 0.025(4) 0.023(4) -0.008(3) 0.002(3) -0.002(3)
C25A 0.055(5) 0.030(4) 0.028(4) -0.011(3) -0.013(3) 0.004(3)
C24B 0.030(4) 0.022(3) 0.038(4) -0.014(3) -0.008(3) 0.005(3)
C10A 0.032(4) 0.018(3) 0.039(4) 0.004(3) -0.017(3) -0.005(3)
C4A 0.026(4) 0.031(4) 0.037(4) -0.005(3) -0.005(3) -0.004(3)
C37A 0.054(5) 0.022(4) 0.036(4) -0.015(3) 0.004(3) -0.012(3)
C11A 0.019(4) 0.040(4) 0.044(5) 0.010(4) -0.016(3) -0.006(3)
C31B 0.033(4) 0.030(4) 0.046(5) -0.011(3) 0.007(3) -0.007(3)
C17A 0.031(4) 0.035(4) 0.033(4) -0.013(3) 0.014(3) -0.013(3)
C2B 0.032(4) 0.027(4) 0.036(4) -0.016(3) -0.009(3) -0.001(3)
C6A 0.043(5) 0.030(4) 0.043(4) -0.015(3) -0.004(3) -0.011(3)
C19A 0.032(4) 0.051(5) 0.035(4) -0.023(4) -0.007(3) 0.007(3)
C34B 0.041(5) 0.054(5) 0.041(4) -0.024(4) -0.004(4) -0.014(4)
C38A 0.032(4) 0.027(4) 0.042(4) 0.000(3) 0.002(3) 0.007(3)
C35B 0.047(5) 0.022(4) 0.040(4) -0.008(3) -0.001(3) 0.002(3)
C5B 0.049(5) 0.051(5) 0.039(4) -0.021(4) -0.024(4) 0.018(4)
C3B 0.021(4) 0.058(5) 0.067(5) -0.040(4) -0.012(4) 0.005(3)
C21A 0.040(5) 0.058(5) 0.031(4) -0.013(4) -0.013(3) 0.004(4)
C15A 0.035(4) 0.047(5) 0.040(4) -0.022(4) 0.010(3) -0.007(3)
C26A 0.053(5) 0.040(4) 0.038(4) -0.008(4) 0.014(4) 0.010(4)
C5A 0.074(6) 0.044(5) 0.051(5) -0.016(4) -0.035(5) -0.002(4)

loop_
_atom_type_symbol
_atom_type_description
_atom_type_scat_dispersion_real
_atom_type_scat_dispersion_imag
_atom_type_scat_source
C C 0.0033 0.0016 'International Tables Vol C Tables 4.2.6.8 and 6.1.1.4'
H H 0.0000 0.0000 'International Tables Vol C Tables 4.2.6.8 and 6.1.1.4'
Lu Lu -0.4720 5.8584 'International Tables Vol C Tables 4.2.6.8 and 6.1.1.4'
O O 0.0106 0.0060 'International Tables Vol C Tables 4.2.6.8 and 6.1.1.4'
Si Si 0.0817 0.0704 'International Tables Vol C Tables 4.2.6.8 and 6.1.1.4'

loop_
_geom_angle_atom_site_label_1
_geom_angle_atom_site_label_2
_geom_angle_atom_site_label_3
_geom_angle
O1A Lu1A Si2A 114.24(11)
O1A Lu1A C1A 118.52(18)
O1A Lu1A C34A 90.59(17)
O1A Lu1A C2A 97.84(19)
O2A Lu1A Si2A 115.26(11)
O2A Lu1A O1A 124.84(15)
O2A Lu1A C1A 115.39(18)
O2A Lu1A C34A 66.77(17)
O2A Lu1A C2A 105.64(18)
C1A Lu1A Si2A 37.12(15)
C1A Lu1A C34A 102.7(2)
C1A Lu1A C2A 75.8(2)
C34A Lu1A Si2A 138.89(14)
C2A Lu1A Si2A 38.75(16)
C2A Lu1A C34A 171.1(2)
O1B Lu1B Si2B 115.06(11)
O1B Lu1B C1B 118.04(18)
O1B Lu1B C33B 90.77(18)
O1B Lu1B C2B 98.99(19)
O2B Lu1B Si2B 114.75(11)
O2B Lu1B O1B 125.11(15)
O2B Lu1B C1B 115.35(18)
O2B Lu1B C33B 66.40(17)
O2B Lu1B C2B 105.64(19)
C1B Lu1B Si2B 36.87(14)
C1B Lu1B C33B 102.0(2)
C1B Lu1B C2B 75.4(2)
C33B Lu1B Si2B 137.66(15)
C2B Lu1B Si2B 38.61(16)
C2B Lu1B C33B 170.0(2)
C1A Si2A Lu1A 49.89(19)
C1A Si2A C3A 114.0(3)
C1A Si2A C2A 107.8(3)
C1A Si2A C4A 117.1(3)
C3A Si2A Lu1A 125.3(2)
C3A Si2A C2A 103.4(3)
C2A Si2A Lu1A 57.9(2)
C4A Si2A Lu1A 123.8(2)
C4A Si2A C3A 110.0(3)
C4A Si2A C2A 102.9(3)
C1B Si1B C7B 111.2(3)
C1B Si1B C6B 108.5(3)
C1B Si1B C5B 115.0(3)
C6B Si1B C7B 109.2(3)
C5B Si1B C7B 106.3(3)
C5B Si1B C6B 106.4(3)
C1B Si2B Lu1B 49.16(19)
C1B Si2B C4B 114.2(3)
C1B Si2B C2B 106.8(3)
C1B Si2B C3B 116.3(3)
C4B Si2B Lu1B 126.1(2)
C4B Si2B C2B 103.9(3)
C4B Si2B C3B 111.2(3)
C2B Si2B Lu1B 57.8(2)
C3B Si2B Lu1B 121.9(2)
C3B Si2B C2B 102.8(3)
C1A Si1A C7A 109.5(3)
C1A Si1A C6A 112.1(3)
C1A Si1A C5A 113.8(3)
C6A Si1A C7A 108.0(3)
C6A Si1A C5A 106.9(4)
C5A Si1A C7A 106.1(3)
C8B O1B Lu1B 175.6(3)
C8A O1A Lu1A 175.8(3)
C32A O2A Lu1A 161.9(4)
C22B O2B Lu1B 161.4(4)
Si2A C1A Lu1A 93.0(2)
Si2A C1A Si1A 122.6(3)
Si1A C1A Lu1A 123.1(3)
C32A C23A C24A 122.0(5)
C28A C23A C32A 117.2(5)
C28A C23A C24A 120.7(5)
C22B C27B C28B 120.4(5)
C26B C27B C22B 118.9(5)
C26B C27B C28B 120.6(5)
C16A C14A C13A 110.5(5)
C16A C14A C17A 110.5(5)
C16A C14A C15A 107.4(5)
C17A C14A C13A 110.2(5)
C15A C14A C13A 111.9(5)
C15A C14A C17A 106.2(5)
C17B C14B C9B 110.6(5)
C17B C14B C16B 105.9(5)
C16B C14B C9B 111.3(5)
C15B C14B C17B 112.0(5)
C15B C14B C9B 110.4(5)
C15B C14B C16B 106.6(5)
C22B C23B C32B 127.0(5)
C24B C23B C22B 117.4(5)
C24B C23B C32B 115.4(5)
O2A C32A C23A 117.2(5)
O2A C32A C31A 120.9(5)
C31A C32A C23A 121.9(5)
Si1B C1B Lu1B 123.6(3)
Si2B C1B Lu1B 94.0(3)
Si2B C1B Si1B 121.5(3)
C32A C31A C30A 117.5(5)
C32A C31A C36A 127.5(5)
C30A C31A C36A 114.9(5)
O2B C22B C27B 119.1(5)
O2B C22B C23B 120.1(5)
C23B C22B C27B 120.8(5)
C23A C24A C25A 110.5(5)
C23A C24A C26A 113.0(5)
C27A C24A C23A 110.0(5)
C27A C24A C25A 110.9(5)
C27A C24A C26A 106.3(5)
C26A C24A C25A 105.9(5)
C8B C9B C14B 121.2(5)
C10B C9B C14B 121.0(5)
C10B C9B C8B 117.9(6)
C8A C13A C14A 122.8(5)
C12A C13A C14A 120.3(5)
C12A C13A C8A 116.9(6)
C8B C13B C19B 122.0(5)
C12B C13B C8B 117.6(5)
C12B C13B C19B 120.3(5)
C30B C28B C27B 109.4(5)
C30B C28B C29B 112.2(5)
C30B C28B C31B 107.0(5)
C29B C28B C27B 111.0(5)
C29B C28B C31B 105.6(5)
C31B C28B C27B 111.5(5)
O1A C8A C13A 118.8(5)
O1A C8A C9A 119.7(5)
C9A C8A C13A 121.4(5)
C30A C29A C28A 119.5(6)
C29A C28A C23A 121.8(6)
O1B C8B C9B 120.0(5)
O1B C8B C13B 119.4(5)
C13B C8B C9B 120.6(5)
C8A C9A C18A 122.3(5)
C8A C9A C10A 117.6(6)
C10A C9A C18A 120.0(6)
C36A C34A Lu1A 125.7(4)
C27B C26B C25B 121.2(6)
C32B C33B Lu1B 125.3(4)
C29A C30A C31A 122.1(6)
C11B C10B C9B 122.3(6)
C34A C36A C31A 116.9(5)
C34A C36A C37A 105.7(5)
C34A C36A C38A 105.4(5)
C37A C36A C31A 109.1(5)
C37A C36A C38A 110.0(5)
C38A C36A C31A 109.6(5)
C24B C25B C26B 119.1(6)
C12B C11B C10B 119.9(6)
C11A C12A C13A 121.9(6)
C21B C19B C13B 111.0(5)
C20B C19B C21B 106.7(5)
C20B C19B C13B 111.0(5)
C20B C19B C18B 107.1(5)
C18B C19B C21B 111.6(5)
C18B C19B C13B 109.4(5)
C11B C12B C13B 121.7(6)
C20A C18A C9A 111.7(5)
C20A C18A C19A 110.2(5)
C20A C18A C21A 106.7(5)
C19A C18A C9A 110.1(5)
C19A C18A C21A 106.3(5)
C21A C18A C9A 111.7(5)
C33B C32B C23B 116.8(5)
C33B C32B C35B 105.4(5)
C34B C32B C23B 110.3(5)
C34B C32B C33B 106.2(5)
C34B C32B C35B 109.9(5)
C35B C32B C23B 108.1(5)
Si2A C2A Lu1A 83.3(2)
C25B C24B C23B 122.6(6)
C11A C10A C9A 121.0(6)
C12A C11A C10A 121.0(6)
Si2B C2B Lu1B 83.6(2)

loop_
_geom_bond_atom_site_label_1
_geom_bond_atom_site_label_2
_geom_bond_distance
Lu1A Si2A 3.0423(17)
Lu1A O1A 2.021(4)
Lu1A O2A 2.010(4)
Lu1A C1A 2.330(6)
Lu1A C34A 2.859(6)
Lu1A C2A 2.595(7)
Lu1B Si2B 3.0543(17)
Lu1B O1B 2.023(4)
Lu1B O2B 2.003(4)
Lu1B C1B 2.316(6)
Lu1B C33B 2.873(6)
Lu1B C2B 2.600(6)
Si2A C1A 1.838(6)
Si2A C3A 1.861(6)
Si2A C2A 1.917(7)
Si2A C4A 1.857(6)
Si1B C1B 1.859(6)
Si1B C7B 1.875(6)
Si1B C6B 1.870(7)
Si1B C5B 1.864(7)
Si2B C1B 1.837(6)
Si2B C4B 1.857(6)
Si2B C2B 1.918(7)
Si2B C3B 1.870(6)
Si1A C1A 1.847(6)
Si1A C7A 1.881(7)
Si1A C6A 1.851(7)
Si1A C5A 1.855(7)
O1B C8B 1.348(6)
O1A C8A 1.353(6)
O2A C32A 1.352(7)
O2B C22B 1.343(6)
C23A C32A 1.421(8)
C23A C24A 1.524(8)
C23A C28A 1.391(8)
C27B C22B 1.422(8)
C27B C28B 1.546(8)
C27B C26B 1.384(8)
C14A C13A 1.545(9)
C14A C16A 1.537(9)
C14A C17A 1.541(8)
C14A C15A 1.540(8)
C14B C17B 1.542(8)
C14B C9B 1.545(8)
C14B C16B 1.544(8)
C14B C15B 1.515(8)
C23B C22B 1.409(8)
C23B C32B 1.547(8)
C23B C24B 1.399(8)
C32A C31A 1.390(8)
C21B C19B 1.532(8)
C31A C30A 1.398(8)
C31A C36A 1.542(8)
C24A C27A 1.522(8)
C24A C25A 1.546(9)
C24A C26A 1.526(8)
C9B C8B 1.427(8)
C9B C10B 1.378(8)
C13A C8A 1.426(8)
C13A C12A 1.395(8)
C13B C8B 1.424(8)
C13B C19B 1.553(8)
C13B C12B 1.397(8)
C28B C30B 1.533(8)
C28B C29B 1.537(8)
C28B C31B 1.541(8)
C8A C9A 1.401(8)
C29A C28A 1.380(8)
C29A C30A 1.372(8)
C9A C18A 1.550(8)
C9A C10A 1.402(8)
C34A C36A 1.533(8)
C26B C25B 1.390(9)
C33B C32B 1.533(9)
C10B C11B 1.378(9)
C36A C37A 1.536(8)
C36A C38A 1.539(8)
C25B C24B 1.382(9)
C11B C12B 1.377(8)
C12A C11A 1.352(9)
C20A C18A 1.530(8)
C19B C20B 1.529(9)
C19B C18B 1.530(8)
C18A C19A 1.531(9)
C18A C21A 1.540(9)
C32B C34B 1.525(8)
C32B C35B 1.536(9)
C10A C11A 1.372(9)
